data_1573060
loop_
_publ_author_name
'Zhou, Dan-Dan'
'Hu, Chun-Li'
'Zhang, Xin-Wei'
'Mao, Jiang-Gao'
'Kong, Fang'

_publ_section_title
;
 Noncentrosymmetric tellurite halides created by a depolymerization
 strategy: toward strong SHG intensity and wide bandgap.
;
_journal_issue 47
_journal_name_full 'Chemical science'
_journal_page_first 19920
_journal_page_last 19927
_journal_paper_doi 10.1039/d4sc06403h
_journal_volume 15
_journal_year 2024
_chemical_formula_sum 'Al2 Br O9 Te3'
_chemical_formula_weight 660.67
_space_group_crystal_system orthorhombic
_space_group_IT_number 29
_space_group_name_Hall 'P 2c -2ac'
_space_group_name_H-M_alt 'P c a 21'
_symmetry_space_group_name_H-M 'P c a 21'
_atom_sites_solution_primary direct
_atom_sites_solution_secondary difmap
_audit_creation_method SHELXL-97
_audit_update_record
;
2024-08-29 deposited with the CCDC.	2024-11-04 downloaded from the CCDC.
;
_cell_angle_alpha 90.00
_cell_angle_beta 90.00
_cell_angle_gamma 90.00
_cell_formula_units_Z 4
_cell_length_a 15.7796(5)
_cell_length_b 6.8824(2)
_cell_length_c 8.2042(2)
_cell_measurement_reflns_used 9390
_cell_measurement_temperature 100(2)
_cell_measurement_theta_max 30.4560
_cell_measurement_theta_min 3.5500
_cell_volume 890.99(4)
_computing_structure_refinement 'SHELXL-97 (Sheldrick, 2008)'
_computing_structure_solution 'SHELXS-97 (Sheldrick, 2008)'
_diffrn_ambient_temperature 100(2)
_diffrn_measured_fraction_theta_full 1.000
_diffrn_measured_fraction_theta_max 1.000
_diffrn_measurement_device_type 'XtaLAB Synergy R, HyPix'
_diffrn_radiation_monochromator graphite
_diffrn_radiation_source 'fine-focus sealed tube'
_diffrn_radiation_type MoK\a
_diffrn_radiation_wavelength 0.71073
_diffrn_reflns_av_R_equivalents 0.0479
_diffrn_reflns_av_sigmaI/netI 0.0284
_diffrn_reflns_limit_h_max 18
_diffrn_reflns_limit_h_min -18
_diffrn_reflns_limit_k_max 7
_diffrn_reflns_limit_k_min -8
_diffrn_reflns_limit_l_max 9
_diffrn_reflns_limit_l_min -9
_diffrn_reflns_number 10899
_diffrn_reflns_theta_full 24.96
_diffrn_reflns_theta_max 24.96
_diffrn_reflns_theta_min 2.58
_exptl_absorpt_coefficient_mu 14.470
_exptl_absorpt_correction_T_max 1.00000
_exptl_absorpt_correction_T_min 0.21647
_exptl_absorpt_correction_type multi-scan
_exptl_crystal_colour 'clear light colourless'
_exptl_crystal_colour_lustre clear
_exptl_crystal_colour_modifier light
_exptl_crystal_colour_primary colourless
_exptl_crystal_density_diffrn 4.925
_exptl_crystal_density_method 'not measured'
_exptl_crystal_description needle
_exptl_crystal_F_000 1156
_refine_diff_density_max 2.949
_refine_diff_density_min -0.820
_refine_diff_density_rms 0.186
_refine_ls_abs_structure_details 'Flack H D (1983), Acta Cryst. A39, 876-881'
_refine_ls_abs_structure_Flack 0.00(2)
_refine_ls_extinction_method none
_refine_ls_goodness_of_fit_ref 1.063
_refine_ls_matrix_type full
_refine_ls_number_parameters 137
_refine_ls_number_reflns 1564
_refine_ls_number_restraints 43
_refine_ls_restrained_S_all 1.052
_refine_ls_R_factor_all 0.0217
_refine_ls_R_factor_gt 0.0213
_refine_ls_shift/su_max 0.006
_refine_ls_shift/su_mean 0.001
_refine_ls_structure_factor_coef Fsqd
_refine_ls_weighting_details 'calc w=1/[\s^2^(Fo^2^)+(0.0276P)^2^+4.9489P] where P=(Fo^2^+2Fc^2^)/3'
_refine_ls_weighting_scheme calc
_refine_ls_wR_factor_gt 0.0517
_refine_ls_wR_factor_ref 0.0519
_reflns_number_gt 1546
_reflns_number_total 1564
_reflns_threshold_expression >2sigma(I)
_cod_data_source_file d4sc06403h2.cif
_cod_data_source_block Al2(OH)(TeO3)(Te2O5)Br
_cod_depositor_comments 'Adding full bibliography for 1573058--1573063.cif.'
_cod_database_code 1573060

loop_
_symmetry_equiv_pos_as_xyz
'x, y, z'
'-x, -y, z+1/2'
'x+1/2, -y, z'
'-x+1/2, y, z+1/2'

loop_
_atom_site_label
_atom_site_type_symbol
_atom_site_fract_x
_atom_site_fract_y
_atom_site_fract_z
_atom_site_U_iso_or_equiv
_atom_site_adp_type
_atom_site_occupancy
_atom_site_symmetry_multiplicity
_atom_site_calc_flag
_atom_site_refinement_flags
_atom_site_disorder_assembly
_atom_site_disorder_group
Te3 Te 0.12395(3) 0.32460(7) 0.73787(7) 0.00309(12) Uani 1 1 d . . .
Te2 Te 0.22279(3) 0.77732(7) 0.63175(6) 0.00488(13) Uani 1 1 d . . .
Te1 Te 0.54076(3) 0.89032(6) 0.24456(8) 0.00327(12) Uani 1 1 d . . .
Al2 Al 0.05597(16) 0.6527(4) 0.4264(3) 0.0027(5) Uani 1 1 d . . .
Al1 Al 0.43922(17) 0.6543(4) 0.5608(3) 0.0036(5) Uani 1 1 d . . .
Br1 Br 0.23987(6) 0.16620(11) 0.46816(10) 0.0104(2) Uani 1 1 d . . .
O9 O 0.4159(3) 0.4877(7) 0.7446(8) 0.0038(10) Uani 1 1 d U . .
O1 O 0.5245(3) 1.1727(7) 0.2448(8) 0.0038(10) Uani 1 1 d U . .
O8 O 0.0608(4) 0.4381(9) 0.9125(7) 0.0042(12) Uani 1 1 d U . .
O7 O 0.0552(4) 0.4368(9) 0.5722(7) 0.0047(12) Uani 1 1 d U . .
O4 O 0.1688(4) 0.7114(9) 0.4375(7) 0.0070(12) Uani 1 1 d U . .
O6 O 0.2082(3) 0.5198(7) 0.7320(9) 0.0064(11) Uani 1 1 d . . .
O3 O 0.4642(4) 0.8423(9) 0.4083(8) 0.0062(13) Uani 1 1 d . . .
O2 O 0.4622(4) 0.8410(9) 0.0825(7) 0.0048(12) Uani 1 1 d U . .
O5 O 0.3295(4) 0.7271(9) 0.5534(7) 0.0063(12) Uani 1 1 d U . .

loop_
_atom_site_aniso_label
_atom_site_aniso_U_11
_atom_site_aniso_U_22
_atom_site_aniso_U_33
_atom_site_aniso_U_23
_atom_site_aniso_U_13
_atom_site_aniso_U_12
Te3 0.0043(2) 0.0032(2) 0.0018(2) 0.0001(2) 0.0002(2) 0.00038(17)
Te2 0.0056(2) 0.0052(2) 0.0039(2) -0.0003(2) -0.0001(2) -0.00011(19)
Te1 0.0039(2) 0.0027(2) 0.0032(2) -0.0002(2) 0.0001(2) -0.00008(17)
Al2 0.0014(12) 0.0045(13) 0.0022(13) -0.0017(9) 0.0003(9) -0.0007(9)
Al1 0.0067(14) 0.0028(13) 0.0014(13) -0.0002(9) 0.0003(9) 0.0001(10)
Br1 0.0142(5) 0.0066(4) 0.0103(4) 0.0006(3) 0.0073(4) 0.0006(3)
O9 0.0039(16) 0.0040(17) 0.0036(16) 0.0010(17) 0.0009(17) -0.0013(14)
O1 0.0053(17) 0.0014(16) 0.0049(16) -0.0011(16) 0.0005(16) -0.0004(14)
O8 0.0045(18) 0.0059(19) 0.0023(18) 0.0005(15) 0.0001(15) -0.0007(15)
O7 0.0037(19) 0.0057(19) 0.0048(18) 0.0007(15) -0.0018(15) 0.0011(15)
O4 0.0085(19) 0.0068(19) 0.0057(19) -0.0027(15) -0.0002(15) -0.0022(15)
O6 0.005(2) 0.003(3) 0.011(3) 0.000(3) -0.001(3) -0.003(2)
O3 0.005(3) 0.007(3) 0.007(3) 0.001(2) -0.001(2) 0.001(2)
O2 0.0050(15) 0.0049(15) 0.0047(15) 0.0006(9) -0.0002(9) 0.0003(9)
O5 0.0059(15) 0.0069(15) 0.0061(14) 0.0001(10) -0.0004(9) 0.0002(10)

loop_
_atom_type_symbol
_atom_type_description
_atom_type_scat_dispersion_real
_atom_type_scat_dispersion_imag
_atom_type_scat_source
Al Al 0.0645 0.0514 'International Tables Vol C Tables 4.2.6.8 and 6.1.1.4'
Br Br -0.2901 2.4595 'International Tables Vol C Tables 4.2.6.8 and 6.1.1.4'
O O 0.0106 0.0060 'International Tables Vol C Tables 4.2.6.8 and 6.1.1.4'
Te Te -0.5308 1.6751 'International Tables Vol C Tables 4.2.6.8 and 6.1.1.4'

loop_
_geom_angle_atom_site_label_1
_geom_angle_atom_site_label_2
_geom_angle_atom_site_label_3
_geom_angle
_geom_angle_site_symmetry_1
_geom_angle_site_symmetry_3
_geom_angle_publ_flag
O6 Te3 O7 95.4(3) . . ?
O6 Te3 O8 95.5(3) . . ?
O7 Te3 O8 94.14(19) . . ?
O5 Te2 O4 94.3(3) . . ?
O5 Te2 O6 94.8(2) . . ?
O4 Te2 O6 94.9(3) . . ?
O5 Te2 Br1 85.93(19) . 1_565 ?
O4 Te2 Br1 82.86(18) . 1_565 ?
O6 Te2 Br1 177.66(18) . 1_565 ?
O3 Te1 O2 93.0(2) . . ?
O3 Te1 O1 95.3(3) . . ?
O2 Te1 O1 95.4(3) . . ?
O4 Al2 O2 87.8(3) . 4 ?
O4 Al2 O7 98.5(3) . . ?
O2 Al2 O7 96.4(3) 4 . ?
O4 Al2 O9 86.8(2) . 4_554 ?
O2 Al2 O9 171.0(3) 4 4_554 ?
O7 Al2 O9 91.6(3) . 4_554 ?
O4 Al2 O8 174.0(3) . 2_564 ?
O2 Al2 O8 96.9(3) 4 2_564 ?
O7 Al2 O8 77.3(3) . 2_564 ?
O9 Al2 O8 89.0(2) 4_554 2_564 ?
O4 Al2 O1 98.5(3) . 3_475 ?
O2 Al2 O1 93.3(3) 4 3_475 ?
O7 Al2 O1 160.7(3) . 3_475 ?
O9 Al2 O1 80.4(3) 4_554 3_475 ?
O8 Al2 O1 85.0(2) 2_564 3_475 ?
O4 Al2 Al1 91.4(2) . 4_554 ?
O2 Al2 Al1 134.1(2) 4 4_554 ?
O7 Al2 Al1 129.0(2) . 4_554 ?
O9 Al2 Al1 38.95(17) 4_554 4_554 ?
O8 Al2 Al1 88.1(2) 2_564 4_554 ?
O1 Al2 Al1 41.49(18) 3_475 4_554 ?
O5 Al1 O3 89.3(3) . . ?
O5 Al1 O8 101.2(3) . 4_554 ?
O3 Al1 O8 96.5(3) . 4_554 ?
O5 Al1 O9 90.5(3) . . ?
O3 Al1 O9 171.4(3) . . ?
O8 Al1 O9 92.0(3) 4_554 . ?
O5 Al1 O7 177.1(3) . 3_565 ?
O3 Al1 O7 93.3(3) . 3_565 ?
O8 Al1 O7 77.3(3) 4_554 3_565 ?
O9 Al1 O7 87.1(2) . 3_565 ?
O5 Al1 O1 97.7(3) . 2_675 ?
O3 Al1 O1 91.9(3) . 2_675 ?
O8 Al1 O1 159.4(3) 4_554 2_675 ?
O9 Al1 O1 79.6(2) . 2_675 ?
O7 Al1 O1 83.5(2) 3_565 2_675 ?
O5 Al1 Al2 93.4(2) . 4 ?
O3 Al1 Al2 132.5(2) . 4 ?
O8 Al1 Al2 129.1(2) 4_554 4 ?
O9 Al1 Al2 38.89(18) . 4 ?
O7 Al1 Al2 85.8(2) 3_565 4 ?
O1 Al1 Al2 40.78(17) 2_675 4 ?
Al2 O9 Al1 102.2(2) 4 . ?
Te1 O1 Al2 124.7(3) . 3_575 ?
Te1 O1 Al1 123.4(3) . 2_674 ?
Al2 O1 Al1 97.7(2) 3_575 2_674 ?
Te3 O8 Al1 142.3(3) . 4 ?
Te3 O8 Al2 113.9(3) . 2_565 ?
Al1 O8 Al2 102.2(3) 4 2_565 ?
Te3 O7 Al2 139.5(3) . . ?
Te3 O7 Al1 116.2(3) . 3_465 ?
Al2 O7 Al1 103.2(3) . 3_465 ?
Al2 O4 Te2 122.8(3) . . ?
Te3 O6 Te2 137.1(3) . . ?
Te1 O3 Al1 139.8(4) . . ?
Al2 O2 Te1 137.1(4) 4_554 . ?
Al1 O5 Te2 157.1(4) . . ?

loop_
_geom_bond_atom_site_label_1
_geom_bond_atom_site_label_2
_geom_bond_distance
_geom_bond_site_symmetry_2
_geom_bond_publ_flag
Te3 O6 1.891(5) . ?
Te3 O7 1.903(6) . ?
Te3 O8 1.912(6) . ?
Te2 O5 1.835(6) . ?
Te2 O4 1.863(6) . ?
Te2 O6 1.967(5) . ?
Te2 Br1 3.0062(10) 1_565 ?
Te1 O3 1.836(6) . ?
Te1 O2 1.849(6) . ?
Te1 O1 1.960(5) . ?
Al2 O4 1.828(6) . ?
Al2 O2 1.844(6) 4 ?
Al2 O7 1.908(6) . ?
Al2 O9 1.927(6) 4_554 ?
Al2 O8 1.949(7) 2_564 ?
Al2 O1 1.978(6) 3_475 ?
Al2 Al1 3.000(3) 4_554 ?
Al1 O5 1.803(7) . ?
Al1 O3 1.843(7) . ?
Al1 O8 1.922(6) 4_554 ?
Al1 O9 1.929(6) . ?
Al1 O7 1.936(7) 3_565 ?
Al1 O1 2.006(7) 2_675 ?
Al1 Al2 3.000(3) 4 ?
Br1 Te2 3.0062(9) 1_545 ?
O9 Al2 1.927(6) 4 ?
O1 Al2 1.978(6) 3_575 ?
O1 Al1 2.006(7) 2_674 ?
O8 Al1 1.922(6) 4 ?
O8 Al2 1.949(7) 2_565 ?
O7 Al1 1.936(7) 3_465 ?
O2 Al2 1.844(6) 4_554 ?

loop_
_geom_torsion_atom_site_label_1
_geom_torsion_atom_site_label_2
_geom_torsion_atom_site_label_3
_geom_torsion_atom_site_label_4
_geom_torsion
_geom_torsion_site_symmetry_1
_geom_torsion_site_symmetry_2
_geom_torsion_site_symmetry_3
_geom_torsion_site_symmetry_4
_geom_torsion_publ_flag
O5 Al1 O9 Al2 -94.8(3) . . . 4 ?
O3 Al1 O9 Al2 -6.4(19) . . . 4 ?
O8 Al1 O9 Al2 164.0(3) 4_554 . . 4 ?
O7 Al1 O9 Al2 86.9(3) 3_565 . . 4 ?
O1 Al1 O9 Al2 3.0(2) 2_675 . . 4 ?
O3 Te1 O1 Al2 66.3(4) . . . 3_575 ?
O2 Te1 O1 Al2 159.8(3) . . . 3_575 ?
O3 Te1 O1 Al1 -162.9(3) . . . 2_674 ?
O2 Te1 O1 Al1 -69.4(3) . . . 2_674 ?
O6 Te3 O8 Al1 -1.8(6) . . . 4 ?
O7 Te3 O8 Al1 -97.6(6) . . . 4 ?
O6 Te3 O8 Al2 160.1(3) . . . 2_565 ?
O7 Te3 O8 Al2 64.2(3) . . . 2_565 ?
O6 Te3 O7 Al2 3.0(6) . . . . ?
O8 Te3 O7 Al2 98.9(6) . . . . ?
O6 Te3 O7 Al1 -162.5(3) . . . 3_465 ?
O8 Te3 O7 Al1 -66.6(3) . . . 3_465 ?
O4 Al2 O7 Te3 17.4(6) . . . . ?
O2 Al2 O7 Te3 -71.3(5) 4 . . . ?
O9 Al2 O7 Te3 104.4(5) 4_554 . . . ?
O8 Al2 O7 Te3 -167.0(5) 2_564 . . . ?
O1 Al2 O7 Te3 169.0(6) 3_475 . . . ?
Al1 Al2 O7 Te3 116.1(5) 4_554 . . . ?
O4 Al2 O7 Al1 -176.0(3) . . . 3_465 ?
O2 Al2 O7 Al1 95.3(3) 4 . . 3_465 ?
O9 Al2 O7 Al1 -89.0(3) 4_554 . . 3_465 ?
O8 Al2 O7 Al1 -0.4(3) 2_564 . . 3_465 ?
O1 Al2 O7 Al1 -24.4(10) 3_475 . . 3_465 ?
Al1 Al2 O7 Al1 -77.3(4) 4_554 . . 3_465 ?
O2 Al2 O4 Te2 36.7(4) 4 . . . ?
O7 Al2 O4 Te2 -59.4(4) . . . . ?
O9 Al2 O4 Te2 -150.5(4) 4_554 . . . ?
O8 Al2 O4 Te2 -104(3) 2_564 . . . ?
O1 Al2 O4 Te2 129.7(4) 3_475 . . . ?
Al1 Al2 O4 Te2 170.8(3) 4_554 . . . ?
O5 Te2 O4 Al2 161.4(4) . . . . ?
O6 Te2 O4 Al2 66.2(4) . . . . ?
Br1 Te2 O4 Al2 -113.2(4) 1_565 . . . ?
O7 Te3 O6 Te2 10.1(5) . . . . ?
O8 Te3 O6 Te2 -84.6(5) . . . . ?
O5 Te2 O6 Te3 -132.6(5) . . . . ?
O4 Te2 O6 Te3 -37.9(5) . . . . ?
Br1 Te2 O6 Te3 -24(5) 1_565 . . . ?
O2 Te1 O3 Al1 105.9(6) . . . . ?
O1 Te1 O3 Al1 -158.4(5) . . . . ?
O5 Al1 O3 Te1 -151.4(6) . . . . ?
O8 Al1 O3 Te1 -50.2(6) 4_554 . . . ?
O9 Al1 O3 Te1 120.1(17) . . . . ?
O7 Al1 O3 Te1 27.4(6) 3_565 . . . ?
O1 Al1 O3 Te1 110.9(5) 2_675 . . . ?
Al2 Al1 O3 Te1 114.7(5) 4 . . . ?
O3 Te1 O2 Al2 -110.8(5) . . . 4_554 ?
O1 Te1 O2 Al2 153.6(5) . . . 4_554 ?
O3 Al1 O5 Te2 -143.8(10) . . . . ?
O8 Al1 O5 Te2 119.7(9) 4_554 . . . ?
O9 Al1 O5 Te2 27.6(10) . . . . ?
O7 Al1 O5 Te2 62(6) 3_565 . . . ?
O1 Al1 O5 Te2 -52.0(10) 2_675 . . . ?
Al2 Al1 O5 Te2 -11.2(10) 4 . . . ?
O4 Te2 O5 Al1 -148.9(10) . . . . ?
O6 Te2 O5 Al1 -53.6(10) . . . . ?
Br1 Te2 O5 Al1 128.6(10) 1_565 . . . ?
